data_7007429
loop_
_publ_author_name
'Bresner, Christopher'
'Day, Joanna K.'
'Coombs, Natalie D.'
'Fallis, Ian A.'
'Aldridge, Simon'
'Coles, Simon J.'
'Hursthouse, Michael B.'

_publ_section_title
;
 Fluoride anion binding by cyclic boronic esters: influence of backbone
 chelate on receptor integrity.
;
_journal_issue 30
_journal_name_full 'Dalton transactions (Cambridge, England : 2003)'
_journal_page_first 3660
_journal_page_last 3667
_journal_paper_doi 10.1039/B605031J
_journal_year 2006
_chemical_formula_moiety 'C12 H13 B Fe O2'
_chemical_formula_sum 'C12 H13 B Fe O2'
_chemical_formula_weight 255.88
_chemical_name_common sa0523
_chemical_name_systematic
;
?
;
_space_group_IT_number 19
_symmetry_cell_setting orthorhombic
_symmetry_space_group_name_Hall 'P 2ac 2ab'
_symmetry_space_group_name_H-M 'P 21 21 21'
_atom_sites_solution_hydrogens geom
_atom_sites_solution_primary direct
_atom_sites_solution_secondary difmap
_audit_creation_method SHELXL-97
_cell_angle_alpha 90.00
_cell_angle_beta 90.00
_cell_angle_gamma 90.00
_cell_formula_units_Z 4
_cell_length_a 5.81790(10)
_cell_length_b 9.9233(2)
_cell_length_c 18.4741(5)
_cell_measurement_reflns_used 5949
_cell_measurement_temperature 150(2)
_cell_measurement_theta_max 27.485
_cell_measurement_theta_min 2.753
_cell_volume 1066.56(4)
_computing_cell_refinement 'HKL Scalepack (Otwinowski & Minor 1997)'
_computing_data_collection 'Collect (Nonius BV, 1997-2000)'
_computing_data_reduction 'HKL Denzo and Scalepack (Otwinowski & Minor 1997'
_computing_molecular_graphics 'Ortep-3 for Windows (Farrugia, 1999)'
_computing_publication_material 'WinGX publication routines (Farrugia, 1999)'
_computing_structure_refinement 'SHELXL-97 (Sheldrick, 1997)'
_computing_structure_solution 'Sir-92 (A.Altomare et al. 1992)'
_diffrn_ambient_temperature 150(2)
_diffrn_measured_fraction_theta_full 0.997
_diffrn_measured_fraction_theta_max 0.997
_diffrn_measurement_device_type KappaCCD
_diffrn_measurement_method CCD
_diffrn_radiation_monochromator graphite
_diffrn_radiation_source 'fine-focus sealed tube'
_diffrn_radiation_type MoK\a
_diffrn_radiation_wavelength 0.71073
_diffrn_reflns_av_R_equivalents 0.0670
_diffrn_reflns_av_sigmaI/netI 0.0458
_diffrn_reflns_limit_h_max 7
_diffrn_reflns_limit_h_min -5
_diffrn_reflns_limit_k_max 12
_diffrn_reflns_limit_k_min -12
_diffrn_reflns_limit_l_max 23
_diffrn_reflns_limit_l_min -23
_diffrn_reflns_number 8431
_diffrn_reflns_theta_full 26.36
_diffrn_reflns_theta_max 26.36
_diffrn_reflns_theta_min 3.67
_exptl_absorpt_coefficient_mu 1.391
_exptl_absorpt_correction_T_max 0.7684
_exptl_absorpt_correction_T_min 0.4892
_exptl_absorpt_correction_type multi-scan
_exptl_absorpt_process_details 'Sortav (Blessing, 1995)'
_exptl_crystal_colour orange
_exptl_crystal_density_diffrn 1.594
_exptl_crystal_density_method 'not measured'
_exptl_crystal_description block
_exptl_crystal_F_000 528
_exptl_crystal_size_max 0.60
_exptl_crystal_size_mid 0.25
_exptl_crystal_size_min 0.20
_refine_diff_density_max 0.332
_refine_diff_density_min -0.681
_refine_diff_density_rms 0.091
_refine_ls_abs_structure_details 'Flack H D (1983), Acta Cryst. A39, 876-881'
_refine_ls_abs_structure_Flack 0.03(2)
_refine_ls_extinction_method none
_refine_ls_goodness_of_fit_ref 1.029
_refine_ls_hydrogen_treatment constr
_refine_ls_matrix_type full
_refine_ls_number_parameters 145
_refine_ls_number_reflns 2138
_refine_ls_number_restraints 0
_refine_ls_restrained_S_all 1.029
_refine_ls_R_factor_all 0.0347
_refine_ls_R_factor_gt 0.0328
_refine_ls_shift/su_max 0.001
_refine_ls_shift/su_mean 0.000
_refine_ls_structure_factor_coef Fsqd
_refine_ls_weighting_details 'calc w=1/[\s^2^(Fo^2^)+(0.0453P)^2^+0.4391P] where P=(Fo^2^+2Fc^2^)/3'
_refine_ls_weighting_scheme calc
_refine_ls_wR_factor_gt 0.0795
_refine_ls_wR_factor_ref 0.0812
_reflns_number_gt 2060
_reflns_number_total 2138
_reflns_threshold_expression >2sigma(I)
_cod_data_source_file B605031J.txt
_cod_data_source_block sa0523
_cod_original_sg_symbol_H-M 'p 21 21 21'
_cod_database_code 7007429

loop_
_symmetry_equiv_pos_as_xyz
'x, y, z'
'-x+1/2, -y, z+1/2'
'x+1/2, -y+1/2, -z'
'-x, y+1/2, -z+1/2'

loop_
_atom_site_label
_atom_site_type_symbol
_atom_site_fract_x
_atom_site_fract_y
_atom_site_fract_z
_atom_site_U_iso_or_equiv
_atom_site_adp_type
_atom_site_occupancy
_atom_site_symmetry_multiplicity
_atom_site_calc_flag
_atom_site_refinement_flags
_atom_site_disorder_assembly
_atom_site_disorder_group
C1 C -0.1112(5) 0.9587(3) 0.76820(14) 0.0204(5) Uani 1 1 d . . .
H1 H -0.2469 0.9004 0.7570 0.024 Uiso 1 1 calc R . .
C2 C -0.1055(5) 1.0649(3) 0.81993(14) 0.0195(5) Uani 1 1 d . . .
H2 H -0.2367 1.0939 0.8512 0.023 Uiso 1 1 calc R . .
C3 C 0.1221(5) 1.1231(3) 0.82010(14) 0.0196(5) Uani 1 1 d . . .
C4 C 0.2535(5) 1.0480(3) 0.76775(14) 0.0216(6) Uani 1 1 d . . .
H4 H 0.4192 1.0631 0.7559 0.026 Uiso 1 1 calc R . .
C5 C 0.1097(5) 0.9480(3) 0.73601(14) 0.0223(6) Uani 1 1 d . . .
H5 H 0.1565 0.8814 0.6982 0.027 Uiso 1 1 calc R . .
C6 C 0.2692(5) 0.8984(3) 0.94701(15) 0.0256(6) Uani 1 1 d . . .
H6 H 0.3151 0.9733 0.9802 0.031 Uiso 1 1 calc R . .
C7 C 0.4131(6) 0.8366(3) 0.89439(17) 0.0320(7) Uani 1 1 d . . .
H7 H 0.5776 0.8591 0.8845 0.038 Uiso 1 1 calc R . .
C8 C 0.2811(6) 0.7367(3) 0.85894(16) 0.0328(7) Uani 1 1 d . . .
H8 H 0.3361 0.6763 0.8192 0.039 Uiso 1 1 calc R . .
C9 C 0.0546(5) 0.7372(3) 0.88962(17) 0.0278(7) Uani 1 1 d . . .
H9 H -0.0761 0.6773 0.8753 0.033 Uiso 1 1 calc R . .
C10 C 0.0505(5) 0.8368(3) 0.94435(16) 0.0241(6) Uani 1 1 d . . .
H10 H -0.0849 0.8610 0.9751 0.029 Uiso 1 1 calc R . .
C11 C 0.2426(5) 1.3917(3) 0.95855(17) 0.0288(7) Uani 1 1 d . . .
H11A H 0.2634 1.3710 1.0105 0.035 Uiso 1 1 calc R . .
H11B H 0.1765 1.4832 0.9539 0.035 Uiso 1 1 calc R . .
C12 C 0.4714(5) 1.3824(3) 0.91836(16) 0.0264(7) Uani 1 1 d . . .
H12A H 0.5087 1.4691 0.8947 0.032 Uiso 1 1 calc R . .
H12B H 0.5973 1.3587 0.9521 0.032 Uiso 1 1 calc R . .
O1 O 0.0947(4) 1.2931(2) 0.92464(10) 0.0259(5) Uani 1 1 d . . .
O2 O 0.4393(3) 1.2776(2) 0.86507(11) 0.0275(5) Uani 1 1 d . . .
Fe1 Fe 0.13232(6) 0.92116(3) 0.845642(18) 0.01607(12) Uani 1 1 d . . .
B1 B 0.2191(6) 1.2319(3) 0.87092(17) 0.0205(6) Uani 1 1 d . . .

loop_
_atom_site_aniso_label
_atom_site_aniso_U_11
_atom_site_aniso_U_22
_atom_site_aniso_U_33
_atom_site_aniso_U_23
_atom_site_aniso_U_13
_atom_site_aniso_U_12
C1 0.0195(13) 0.0215(13) 0.0202(13) 0.0010(10) -0.0023(12) -0.0025(12)
C2 0.0195(13) 0.0184(12) 0.0204(12) 0.0003(10) -0.0035(11) 0.0029(13)
C3 0.0219(13) 0.0165(12) 0.0204(12) 0.0038(10) -0.0026(12) 0.0019(12)
C4 0.0247(14) 0.0236(14) 0.0165(12) 0.0042(11) -0.0017(11) -0.0015(12)
C5 0.0275(14) 0.0248(14) 0.0146(12) -0.0003(10) 0.0001(12) 0.0009(13)
C6 0.0332(15) 0.0242(15) 0.0195(13) 0.0029(12) -0.0071(12) 0.0003(13)
C7 0.0222(17) 0.0386(17) 0.0352(16) 0.0164(14) -0.0021(13) 0.0083(14)
C8 0.0472(18) 0.0231(14) 0.0281(15) 0.0013(13) 0.0034(14) 0.0196(14)
C9 0.0337(16) 0.0152(13) 0.0343(16) 0.0042(13) -0.0039(13) -0.0014(12)
C10 0.0255(15) 0.0250(15) 0.0217(14) 0.0089(12) 0.0043(12) 0.0052(12)
C11 0.0361(17) 0.0202(14) 0.0300(15) -0.0052(12) -0.0018(14) -0.0034(13)
C12 0.0293(15) 0.0208(15) 0.0293(15) -0.0044(12) -0.0043(13) -0.0033(12)
O1 0.0254(11) 0.0259(10) 0.0265(10) -0.0050(8) 0.0014(9) -0.0056(10)
O2 0.0233(10) 0.0242(10) 0.0351(12) -0.0080(9) 0.0009(9) -0.0022(9)
Fe1 0.01746(19) 0.01446(19) 0.01628(19) 0.00030(14) 0.00019(15) 0.00151(16)
B1 0.0243(15) 0.0143(14) 0.0230(15) 0.0059(13) -0.0017(12) -0.0002(13)

loop_
_atom_type_symbol
_atom_type_description
_atom_type_scat_dispersion_real
_atom_type_scat_dispersion_imag
_atom_type_scat_source
C C 0.0033 0.0016 'International Tables Vol C Tables 4.2.6.8 and 6.1.1.4'
H H 0.0000 0.0000 'International Tables Vol C Tables 4.2.6.8 and 6.1.1.4'
O O 0.0106 0.0060 'International Tables Vol C Tables 4.2.6.8 and 6.1.1.4'
Fe Fe 0.3463 0.8444 'International Tables Vol C Tables 4.2.6.8 and 6.1.1.4'
B B 0.0013 0.0007 'International Tables Vol C Tables 4.2.6.8 and 6.1.1.4'

loop_
_geom_angle_atom_site_label_1
_geom_angle_atom_site_label_2
_geom_angle_atom_site_label_3
_geom_angle
_geom_angle_site_symmetry_1
_geom_angle_site_symmetry_3
_geom_angle_publ_flag
C5 C1 C2 108.4(2) . . ?
C5 C1 Fe1 69.68(15) . . ?
C2 C1 Fe1 69.48(15) . . ?
C1 C2 C3 108.6(2) . . ?
C1 C2 Fe1 69.80(15) . . ?
C3 C2 Fe1 70.00(15) . . ?
C4 C3 C2 106.1(2) . . ?
C4 C3 B1 125.3(3) . . ?
C2 C3 B1 128.2(3) . . ?
C4 C3 Fe1 68.58(15) . . ?
C2 C3 Fe1 68.77(14) . . ?
B1 C3 Fe1 122.16(18) . . ?
C5 C4 C3 109.0(3) . . ?
C5 C4 Fe1 69.95(15) . . ?
C3 C4 Fe1 70.25(15) . . ?
C1 C5 C4 107.9(2) . . ?
C1 C5 Fe1 69.73(14) . . ?
C4 C5 Fe1 69.24(15) . . ?
C10 C6 C7 108.6(3) . . ?
C10 C6 Fe1 70.45(17) . . ?
C7 C6 Fe1 69.59(16) . . ?
C8 C7 C6 107.4(3) . . ?
C8 C7 Fe1 69.51(17) . . ?
C6 C7 Fe1 69.75(17) . . ?
C7 C8 C9 108.3(3) . . ?
C7 C8 Fe1 69.96(17) . . ?
C9 C8 Fe1 69.82(17) . . ?
C10 C9 C8 107.4(3) . . ?
C10 C9 Fe1 70.37(16) . . ?
C8 C9 Fe1 69.10(17) . . ?
C6 C10 C9 108.2(3) . . ?
C6 C10 Fe1 69.34(16) . . ?
C9 C10 Fe1 69.38(16) . . ?
O1 C11 C12 105.5(2) . . ?
O2 C12 C11 105.2(2) . . ?
B1 O1 C11 107.4(2) . . ?
B1 O2 C12 107.9(2) . . ?
C4 Fe1 C8 119.51(13) . . ?
C4 Fe1 C2 68.84(11) . . ?
C8 Fe1 C2 160.37(13) . . ?
C4 Fe1 C7 106.74(12) . . ?
C8 Fe1 C7 40.52(13) . . ?
C2 Fe1 C7 158.37(12) . . ?
C4 Fe1 C5 40.81(11) . . ?
C8 Fe1 C5 105.26(11) . . ?
C2 Fe1 C5 68.63(11) . . ?
C7 Fe1 C5 122.71(13) . . ?
C4 Fe1 C6 125.41(12) . . ?
C8 Fe1 C6 68.03(11) . . ?
C2 Fe1 C6 123.57(11) . . ?
C7 Fe1 C6 40.66(12) . . ?
C5 Fe1 C6 160.78(12) . . ?
C4 Fe1 C1 68.51(11) . . ?
C8 Fe1 C1 122.75(12) . . ?
C2 Fe1 C1 40.72(10) . . ?
C7 Fe1 C1 159.20(12) . . ?
C5 Fe1 C1 40.58(11) . . ?
C6 Fe1 C1 158.16(12) . . ?
C4 Fe1 C9 155.06(11) . . ?
C8 Fe1 C9 41.08(13) . . ?
C2 Fe1 C9 124.39(12) . . ?
C7 Fe1 C9 68.66(13) . . ?
C5 Fe1 C9 119.61(12) . . ?
C6 Fe1 C9 67.98(12) . . ?
C1 Fe1 C9 106.64(12) . . ?
C4 Fe1 C3 41.17(11) . . ?
C8 Fe1 C3 155.94(13) . . ?
C2 Fe1 C3 41.23(11) . . ?
C7 Fe1 C3 121.55(13) . . ?
C5 Fe1 C3 69.20(10) . . ?
C6 Fe1 C3 109.14(11) . . ?
C1 Fe1 C3 69.08(11) . . ?
C9 Fe1 C3 162.08(12) . . ?
C4 Fe1 C10 162.76(11) . . ?
C8 Fe1 C10 68.11(12) . . ?
C2 Fe1 C10 109.43(11) . . ?
C7 Fe1 C10 68.18(13) . . ?
C5 Fe1 C10 155.91(12) . . ?
C6 Fe1 C10 40.20(12) . . ?
C1 Fe1 C10 122.15(12) . . ?
C9 Fe1 C10 40.25(12) . . ?
C3 Fe1 C10 126.21(11) . . ?
O2 B1 O1 114.0(2) . . ?
O2 B1 C3 122.0(3) . . ?
O1 B1 C3 124.0(3) . . ?

loop_
_geom_bond_atom_site_label_1
_geom_bond_atom_site_label_2
_geom_bond_distance
_geom_bond_site_symmetry_2
_geom_bond_publ_flag
C1 C5 1.420(4) . ?
C1 C2 1.423(4) . ?
C1 Fe1 2.048(3) . ?
C2 C3 1.445(4) . ?
C2 Fe1 2.043(3) . ?
C3 C4 1.441(4) . ?
C3 B1 1.538(4) . ?
C3 Fe1 2.060(2) . ?
C4 C5 1.424(4) . ?
C4 Fe1 2.038(3) . ?
C5 Fe1 2.047(3) . ?
C6 C10 1.412(4) . ?
C6 C7 1.422(4) . ?
C6 Fe1 2.048(3) . ?
C7 C8 1.415(5) . ?
C7 Fe1 2.045(3) . ?
C8 C9 1.434(5) . ?
C8 Fe1 2.040(3) . ?
C9 C10 1.415(4) . ?
C9 Fe1 2.049(3) . ?
C10 Fe1 2.062(3) . ?
C11 O1 1.446(3) . ?
C11 C12 1.527(4) . ?
C12 O2 1.444(3) . ?
O1 B1 1.371(4) . ?
O2 B1 1.363(4) . ?

loop_
_geom_torsion_atom_site_label_1
_geom_torsion_atom_site_label_2
_geom_torsion_atom_site_label_3
_geom_torsion_atom_site_label_4
_geom_torsion
_geom_torsion_site_symmetry_1
_geom_torsion_site_symmetry_2
_geom_torsion_site_symmetry_3
_geom_torsion_site_symmetry_4
_geom_torsion_publ_flag
C5 C1 C2 C3 0.5(3) . . . . ?
Fe1 C1 C2 C3 59.45(17) . . . . ?
C5 C1 C2 Fe1 -58.99(18) . . . . ?
C1 C2 C3 C4 -0.7(3) . . . . ?
Fe1 C2 C3 C4 58.65(17) . . . . ?
C1 C2 C3 B1 -174.2(2) . . . . ?
Fe1 C2 C3 B1 -114.9(3) . . . . ?
C1 C2 C3 Fe1 -59.33(17) . . . . ?
C2 C3 C4 C5 0.6(3) . . . . ?
B1 C3 C4 C5 174.4(2) . . . . ?
Fe1 C3 C4 C5 59.42(18) . . . . ?
C2 C3 C4 Fe1 -58.77(17) . . . . ?
B1 C3 C4 Fe1 115.0(3) . . . . ?
C2 C1 C5 C4 -0.1(3) . . . . ?
Fe1 C1 C5 C4 -58.92(18) . . . . ?
C2 C1 C5 Fe1 58.87(17) . . . . ?
C3 C4 C5 C1 -0.4(3) . . . . ?
Fe1 C4 C5 C1 59.23(17) . . . . ?
C3 C4 C5 Fe1 -59.61(18) . . . . ?
C10 C6 C7 C8 0.3(3) . . . . ?
Fe1 C6 C7 C8 -59.6(2) . . . . ?
C10 C6 C7 Fe1 59.9(2) . . . . ?
C6 C7 C8 C9 0.2(3) . . . . ?
Fe1 C7 C8 C9 -59.5(2) . . . . ?
C6 C7 C8 Fe1 59.70(19) . . . . ?
C7 C8 C9 C10 -0.6(3) . . . . ?
Fe1 C8 C9 C10 -60.20(19) . . . . ?
C7 C8 C9 Fe1 59.6(2) . . . . ?
C7 C6 C10 C9 -0.7(3) . . . . ?
Fe1 C6 C10 C9 58.7(2) . . . . ?
C7 C6 C10 Fe1 -59.32(19) . . . . ?
C8 C9 C10 C6 0.8(3) . . . . ?
Fe1 C9 C10 C6 -58.6(2) . . . . ?
C8 C9 C10 Fe1 59.4(2) . . . . ?
O1 C11 C12 O2 -0.9(3) . . . . ?
C12 C11 O1 B1 0.2(3) . . . . ?
C11 C12 O2 B1 1.3(3) . . . . ?
C5 C4 Fe1 C8 78.9(2) . . . . ?
C3 C4 Fe1 C8 -161.19(17) . . . . ?
C5 C4 Fe1 C2 -81.41(17) . . . . ?
C3 C4 Fe1 C2 38.52(16) . . . . ?
C5 C4 Fe1 C7 121.00(18) . . . . ?
C3 C4 Fe1 C7 -119.08(18) . . . . ?
C3 C4 Fe1 C5 119.9(2) . . . . ?
C5 C4 Fe1 C6 161.70(17) . . . . ?
C3 C4 Fe1 C6 -78.4(2) . . . . ?
C5 C4 Fe1 C1 -37.55(16) . . . . ?
C3 C4 Fe1 C1 82.38(17) . . . . ?
C5 C4 Fe1 C9 45.7(4) . . . . ?
C3 C4 Fe1 C9 165.7(3) . . . . ?
C5 C4 Fe1 C3 -119.9(2) . . . . ?
C5 C4 Fe1 C10 -168.9(4) . . . . ?
C3 C4 Fe1 C10 -49.0(4) . . . . ?
C7 C8 Fe1 C4 81.2(2) . . . . ?
C9 C8 Fe1 C4 -159.46(17) . . . . ?
C7 C8 Fe1 C2 -168.2(3) . . . . ?
C9 C8 Fe1 C2 -48.9(4) . . . . ?
C9 C8 Fe1 C7 119.3(2) . . . . ?
C7 C8 Fe1 C5 122.88(19) . . . . ?
C9 C8 Fe1 C5 -117.80(18) . . . . ?
C7 C8 Fe1 C6 -38.10(18) . . . . ?
C9 C8 Fe1 C6 81.23(18) . . . . ?
C7 C8 Fe1 C1 163.37(18) . . . . ?
C9 C8 Fe1 C1 -77.31(19) . . . . ?
C7 C8 Fe1 C9 -119.3(2) . . . . ?
C7 C8 Fe1 C3 49.8(3) . . . . ?
C9 C8 Fe1 C3 169.2(2) . . . . ?
C7 C8 Fe1 C10 -81.6(2) . . . . ?
C9 C8 Fe1 C10 37.74(17) . . . . ?
C1 C2 Fe1 C4 81.23(17) . . . . ?
C3 C2 Fe1 C4 -38.47(15) . . . . ?
C1 C2 Fe1 C8 -37.9(4) . . . . ?
C3 C2 Fe1 C8 -157.6(3) . . . . ?
C1 C2 Fe1 C7 163.3(3) . . . . ?
C3 C2 Fe1 C7 43.6(4) . . . . ?
C1 C2 Fe1 C5 37.29(16) . . . . ?
C3 C2 Fe1 C5 -82.41(16) . . . . ?
C1 C2 Fe1 C6 -159.51(17) . . . . ?
C3 C2 Fe1 C6 80.78(19) . . . . ?
C3 C2 Fe1 C1 -119.7(2) . . . . ?
C1 C2 Fe1 C9 -74.74(19) . . . . ?
C3 C2 Fe1 C9 165.56(15) . . . . ?
C1 C2 Fe1 C3 119.7(2) . . . . ?
C1 C2 Fe1 C10 -117.07(17) . . . . ?
C3 C2 Fe1 C10 123.23(16) . . . . ?
C8 C7 Fe1 C4 -116.09(19) . . . . ?
C6 C7 Fe1 C4 125.33(17) . . . . ?
C6 C7 Fe1 C8 -118.6(3) . . . . ?
C8 C7 Fe1 C2 169.2(3) . . . . ?
C6 C7 Fe1 C2 50.7(4) . . . . ?
C8 C7 Fe1 C5 -74.3(2) . . . . ?
C6 C7 Fe1 C5 167.08(16) . . . . ?
C8 C7 Fe1 C6 118.6(3) . . . . ?
C8 C7 Fe1 C1 -42.7(4) . . . . ?
C6 C7 Fe1 C1 -161.3(3) . . . . ?
C8 C7 Fe1 C9 37.95(17) . . . . ?
C6 C7 Fe1 C9 -80.63(19) . . . . ?
C8 C7 Fe1 C3 -158.55(17) . . . . ?
C6 C7 Fe1 C3 82.9(2) . . . . ?
C8 C7 Fe1 C10 81.4(2) . . . . ?
C6 C7 Fe1 C10 -37.20(16) . . . . ?
C1 C5 Fe1 C4 -119.4(2) . . . . ?
C1 C5 Fe1 C8 122.92(18) . . . . ?
C4 C5 Fe1 C8 -117.73(19) . . . . ?
C1 C5 Fe1 C2 -37.41(15) . . . . ?
C4 C5 Fe1 C2 81.94(17) . . . . ?
C1 C5 Fe1 C7 163.35(17) . . . . ?
C4 C5 Fe1 C7 -77.30(19) . . . . ?
C1 C5 Fe1 C6 -170.4(3) . . . . ?
C4 C5 Fe1 C6 -51.0(4) . . . . ?
C4 C5 Fe1 C1 119.4(2) . . . . ?
C1 C5 Fe1 C9 80.97(18) . . . . ?
C4 C5 Fe1 C9 -159.68(17) . . . . ?
C1 C5 Fe1 C3 -81.74(17) . . . . ?
C4 C5 Fe1 C3 37.61(17) . . . . ?
C1 C5 Fe1 C10 52.6(3) . . . . ?
C4 C5 Fe1 C10 172.0(3) . . . . ?
C10 C6 Fe1 C4 166.97(16) . . . . ?
C7 C6 Fe1 C4 -73.4(2) . . . . ?
C10 C6 Fe1 C8 -81.63(19) . . . . ?
C7 C6 Fe1 C8 37.97(19) . . . . ?
C10 C6 Fe1 C2 80.41(18) . . . . ?
C7 C6 Fe1 C2 -160.00(17) . . . . ?
C10 C6 Fe1 C7 -119.6(2) . . . . ?
C10 C6 Fe1 C5 -154.5(3) . . . . ?
C7 C6 Fe1 C5 -34.9(4) . . . . ?
C10 C6 Fe1 C1 42.5(3) . . . . ?
C7 C6 Fe1 C1 162.1(3) . . . . ?
C10 C6 Fe1 C9 -37.16(17) . . . . ?
C7 C6 Fe1 C9 82.4(2) . . . . ?
C10 C6 Fe1 C3 123.93(17) . . . . ?
C7 C6 Fe1 C3 -116.48(19) . . . . ?
C7 C6 Fe1 C10 119.6(2) . . . . ?
C5 C1 Fe1 C4 37.75(15) . . . . ?
C2 C1 Fe1 C4 -82.11(16) . . . . ?
C5 C1 Fe1 C8 -74.3(2) . . . . ?
C2 C1 Fe1 C8 165.80(17) . . . . ?
C5 C1 Fe1 C2 119.9(2) . . . . ?
C5 C1 Fe1 C7 -42.8(4) . . . . ?
C2 C1 Fe1 C7 -162.6(3) . . . . ?
C2 C1 Fe1 C5 -119.9(2) . . . . ?
C5 C1 Fe1 C6 171.5(3) . . . . ?
C2 C1 Fe1 C6 51.6(4) . . . . ?
C5 C1 Fe1 C9 -116.34(17) . . . . ?
C2 C1 Fe1 C9 123.81(16) . . . . ?
C5 C1 Fe1 C3 82.06(17) . . . . ?
C2 C1 Fe1 C3 -37.79(16) . . . . ?
C5 C1 Fe1 C10 -157.49(15) . . . . ?
C2 C1 Fe1 C10 82.66(18) . . . . ?
C10 C9 Fe1 C4 164.9(3) . . . . ?
C8 C9 Fe1 C4 46.4(4) . . . . ?
C10 C9 Fe1 C8 118.5(3) . . . . ?
C10 C9 Fe1 C2 -79.4(2) . . . . ?
C8 C9 Fe1 C2 162.15(17) . . . . ?
C10 C9 Fe1 C7 81.03(19) . . . . ?
C8 C9 Fe1 C7 -37.46(18) . . . . ?
C10 C9 Fe1 C5 -162.54(17) . . . . ?
C8 C9 Fe1 C5 79.0(2) . . . . ?
C10 C9 Fe1 C6 37.12(18) . . . . ?
C8 C9 Fe1 C6 -81.37(19) . . . . ?
C10 C9 Fe1 C1 -120.43(18) . . . . ?
C8 C9 Fe1 C1 121.09(18) . . . . ?
C10 C9 Fe1 C3 -47.1(5) . . . . ?
C8 C9 Fe1 C3 -165.6(3) . . . . ?
C8 C9 Fe1 C10 -118.5(3) . . . . ?
C2 C3 Fe1 C4 118.2(2) . . . . ?
B1 C3 Fe1 C4 -119.1(3) . . . . ?
C4 C3 Fe1 C8 43.5(3) . . . . ?
C2 C3 Fe1 C8 161.7(3) . . . . ?
B1 C3 Fe1 C8 -75.7(4) . . . . ?
C4 C3 Fe1 C2 -118.2(2) . . . . ?
B1 C3 Fe1 C2 122.6(3) . . . . ?
C4 C3 Fe1 C7 79.13(19) . . . . ?
C2 C3 Fe1 C7 -162.66(16) . . . . ?
B1 C3 Fe1 C7 -40.0(3) . . . . ?
C4 C3 Fe1 C5 -37.29(16) . . . . ?
C2 C3 Fe1 C5 80.92(16) . . . . ?
B1 C3 Fe1 C5 -156.4(3) . . . . ?
C4 C3 Fe1 C6 122.32(17) . . . . ?
C2 C3 Fe1 C6 -119.47(16) . . . . ?
B1 C3 Fe1 C6 3.2(3) . . . . ?
C4 C3 Fe1 C1 -80.86(16) . . . . ?
C2 C3 Fe1 C1 37.35(15) . . . . ?
B1 C3 Fe1 C1 160.0(3) . . . . ?
C4 C3 Fe1 C9 -160.2(4) . . . . ?
C2 C3 Fe1 C9 -42.0(4) . . . . ?
B1 C3 Fe1 C9 80.7(5) . . . . ?
C4 C3 Fe1 C10 163.91(16) . . . . ?
C2 C3 Fe1 C10 -77.88(19) . . . . ?
B1 C3 Fe1 C10 44.8(3) . . . . ?
C6 C10 Fe1 C4 -38.3(5) . . . . ?
C9 C10 Fe1 C4 -158.2(4) . . . . ?
C6 C10 Fe1 C8 81.43(19) . . . . ?
C9 C10 Fe1 C8 -38.49(19) . . . . ?
C6 C10 Fe1 C2 -119.40(17) . . . . ?
C9 C10 Fe1 C2 120.68(18) . . . . ?
C6 C10 Fe1 C7 37.61(17) . . . . ?
C9 C10 Fe1 C7 -82.3(2) . . . . ?
C6 C10 Fe1 C5 159.7(3) . . . . ?
C9 C10 Fe1 C5 39.7(4) . . . . ?
C9 C10 Fe1 C6 -119.9(2) . . . . ?
C6 C10 Fe1 C1 -162.72(16) . . . . ?
C9 C10 Fe1 C1 77.4(2) . . . . ?
C6 C10 Fe1 C9 119.9(2) . . . . ?
C6 C10 Fe1 C3 -76.3(2) . . . . ?
C9 C10 Fe1 C3 163.78(18) . . . . ?
C12 O2 B1 O1 -1.3(3) . . . . ?
C12 O2 B1 C3 177.6(2) . . . . ?
C11 O1 B1 O2 0.7(3) . . . . ?
C11 O1 B1 C3 -178.1(2) . . . . ?
C4 C3 B1 O2 7.4(4) . . . . ?
C2 C3 B1 O2 179.8(2) . . . . ?
Fe1 C3 B1 O2 92.6(3) . . . . ?
C4 C3 B1 O1 -173.9(2) . . . . ?
C2 C3 B1 O1 -1.5(4) . . . . ?
Fe1 C3 B1 O1 -88.6(3) . . . . ?
